data_2013281
loop_
_publ_author_name
'Zoran \<Stefani\'c'
'Biserka Koji\'c-Prodi\'c'
'Zoran D\<zoli\'c'
'Darinka Kataleni\'c'
'Mladen \<Zini\'c'
'Anton Meden'

_publ_section_title
;Hydrogen bonding in
 <i>N</i>,<i>N</i>'-bis[(1<i>S</i>)-2-azido-1-(2-methylpropyl)ethyl]oxalamide:
 twofold symmetry of <i>R</i>f&#x0331;{_2^2}(10) hydrogen-bonded dimers
 connected into an \a-network
;
_journal_issue 6
_journal_name_full 'Acta Crystallographica Section C'
_journal_page_first o286
_journal_page_last o288
_journal_paper_doi 10.1107/S0108270103005286
_journal_volume 59
_journal_year 2003
_chemical_formula_iupac 'C14 H26 N8 O2'
_chemical_formula_moiety 'C14 H26 N8 O2'
_chemical_formula_sum 'C14 H26 N8 O2'
_chemical_formula_weight 338.43
_space_group_IT_number 5
_symmetry_cell_setting monoclinic
_symmetry_space_group_name_Hall 'C 2y'
_symmetry_space_group_name_H-M 'C 1 2 1'
_audit_creation_method 'WinGX routine CIF_UPDATE'
_cell_angle_alpha 90
_cell_angle_beta 107.8240(10)
_cell_angle_gamma 90
_cell_formula_units_Z 8
_cell_length_a 24.0235(5)
_cell_length_b 7.9361(2)
_cell_length_c 20.2167(5)
_cell_measurement_reflns_used 4035
_cell_measurement_temperature 150.0(10)
_cell_measurement_theta_max 27.103
_cell_measurement_theta_min 2.91
_cell_volume 3669.37(15)
_computing_cell_refinement 'HKL SCALEPACK (Otwinowski & Minor 1997)'
_computing_data_collection 'COLLECT (Nonius BV, 1997--2000)'
_computing_data_reduction 'HKL DENZO and SCALEPACK (Otwinowski & Minor 1997)'
_computing_molecular_graphics 'ORTEP-3 for Windows (Farrugia, 1997)'
_computing_publication_material 'WinGX (Farrugia, 1999) and PLATON (Spek, 1999)'
_computing_structure_refinement 'SHELXL97 (Sheldrick, 1997)'
_computing_structure_solution 'SHELXS97 (Sheldrick, 1997)'
_diffrn_measured_fraction_theta_full 0.987
_diffrn_measured_fraction_theta_max 0.987
_diffrn_measurement_device '95mm CCD camera on \k-goniostat'
_diffrn_measurement_device_type KappaCCD
_diffrn_measurement_method 'CCD rotation images, thick slices'
_diffrn_radiation_type MoK\a
_diffrn_radiation_wavelength 0.71069
_diffrn_reflns_av_R_equivalents 0
_diffrn_reflns_limit_h_max 30
_diffrn_reflns_limit_h_min -30
_diffrn_reflns_limit_k_max 10
_diffrn_reflns_limit_k_min -10
_diffrn_reflns_limit_l_max 25
_diffrn_reflns_limit_l_min -25
_diffrn_reflns_number 7645
_diffrn_reflns_theta_full 27.07
_diffrn_reflns_theta_max 27.07
_diffrn_reflns_theta_min 3.27
_exptl_absorpt_coefficient_mu 0.087
_exptl_absorpt_correction_type none
_exptl_crystal_colour colorless
_exptl_crystal_density_diffrn 1.225
_exptl_crystal_density_method 'not measured'
_exptl_crystal_description prism
_exptl_crystal_F_000 1456
_exptl_crystal_size_max 0.25
_exptl_crystal_size_mid 0.25
_exptl_crystal_size_min 0.12
_refine_diff_density_max 0.205
_refine_diff_density_min -0.289
_refine_ls_extinction_method none
_refine_ls_goodness_of_fit_ref 1.03
_refine_ls_hydrogen_treatment constr
_refine_ls_matrix_type full
_refine_ls_number_parameters 449
_refine_ls_number_reflns 7645
_refine_ls_number_restraints 1
_refine_ls_restrained_S_all 1.03
_refine_ls_R_factor_gt 0.0537
_refine_ls_shift/su_max 0.001
_refine_ls_structure_factor_coef Fsqd
_refine_ls_weighting_details 'calc w = 1/[\s^2^(Fo^2^)+(0.0475P)^2^+3.5690P] where P = (Fo^2^+2Fc^2^)/3'
_refine_ls_weighting_scheme calc
_refine_ls_wR_factor_ref 0.1287
_reflns_number_gt 5889
_reflns_number_total 7645
_reflns_threshold_expression I>2\s(I)
_cod_data_source_file gd1245.cif
_cod_data_source_block I
_cod_original_sg_symbol_H-M 'C 2'
_cod_database_code 2013281
_cod_database_fobs_code 2013281

loop_
_symmetry_equiv_pos_as_xyz
'x, y, z'
'-x, y, -z'
'x+1/2, y+1/2, z'
'-x+1/2, y+1/2, -z'

loop_
_atom_site_label
_atom_site_fract_x
_atom_site_fract_y
_atom_site_fract_z
_atom_site_U_iso_or_equiv
_atom_site_adp_type
_atom_site_calc_flag
_atom_site_refinement_flags
_atom_site_occupancy
_atom_site_disorder_assembly
_atom_site_disorder_group
_atom_site_type_symbol
O13 0.94280(8) 0.4182(2) 0.91922(9) 0.0340(4) Uani d . 1 . . O
O1 0.94218(7) 0.4575(2) 0.66378(8) 0.0289(4) Uani d . 1 . . O
O12 1.03112(8) 0.5700(2) 0.82281(8) 0.0346(4) Uani d . 1 . . O
N11 1.04680(9) 0.6132(3) 0.68753(10) 0.0242(5) Uani d . 1 . . N
N1 0.93215(9) 0.4428(3) 0.54865(10) 0.0241(4) Uani d . 1 . . N
O11 1.04798(7) 0.5308(2) 0.58041(8) 0.0315(4) Uani d . 1 . . O
N12 1.05454(10) 0.5287(3) 0.93906(11) 0.0317(5) Uani d . 1 . . N
N13 0.92591(9) 0.4302(3) 0.80212(11) 0.0281(5) Uani d . 1 . . N
C2 0.87294(10) 0.3753(3) 0.52703(13) 0.0265(5) Uani d . 1 . . C
H2 0.8571 0.3854 0.5662 0.032 Uiso calc R 1 . . H
C1 0.96135(10) 0.4757(3) 0.61449(12) 0.0224(5) Uani d . 1 . . C
C13 0.95800(11) 0.4499(3) 0.86784(12) 0.0265(5) Uani d . 1 . . C
N21 1.20955(10) 0.6180(3) 0.77775(13) 0.0373(5) Uani d . 1 . . N
C11 1.02356(10) 0.5428(3) 0.62557(12) 0.0225(5) Uani d . 1 . . C
C4 0.83261(11) 0.4716(4) 0.46543(13) 0.0295(6) Uani d . 1 . . C
H4A 0.7934 0.4264 0.4556 0.035 Uiso calc R 1 . . H
H4B 0.8453 0.4505 0.425 0.035 Uiso calc R 1 . . H
C23 0.86768(11) 0.3572(3) 0.77892(13) 0.0293(6) Uani d . 1 . . C
H23 0.8552 0.3298 0.8195 0.035 Uiso calc R 1 . . H
C12 1.01901(11) 0.5224(3) 0.87473(12) 0.0275(6) Uani d . 1 . . C
N23 0.91222(13) 0.0748(4) 0.78074(13) 0.0496(7) Uani d . 1 . . N
C41 1.10451(12) 0.8488(3) 0.75174(13) 0.0276(5) Uani d . 1 . . C
H41A 1.0904 0.8217 0.7906 0.033 Uiso calc R 1 . . H
H41B 1.1444 0.8886 0.7707 0.033 Uiso calc R 1 . . H
C51 1.06744(12) 0.9915(3) 0.71073(13) 0.0312(6) Uani d . 1 . . C
H51 1.0277 0.9484 0.6898 0.037 Uiso calc R 1 . . H
C53 0.81026(12) 0.6387(4) 0.76647(14) 0.0345(6) Uani d . 1 . . C
H53 0.8473 0.6881 0.7948 0.041 Uiso calc R 1 . . H
C21 1.10508(11) 0.6874(3) 0.71088(13) 0.0274(6) Uani d . 1 . . C
H21 1.117 0.7156 0.67 0.033 Uiso calc R 1 . . H
C31 1.14696(11) 0.5542(3) 0.75314(13) 0.0321(6) Uani d . 1 . . C
H31A 1.1349 0.5228 0.7931 0.039 Uiso calc R 1 . . H
H31B 1.145 0.4544 0.7248 0.039 Uiso calc R 1 . . H
C6 0.81837(12) 0.7088(4) 0.54283(14) 0.0382(7) Uani d . 1 . . C
H6A 0.8171 0.8291 0.5468 0.057 Uiso calc R 1 . . H
H6B 0.8491 0.6644 0.5813 0.057 Uiso calc R 1 . . H
H6C 0.7816 0.6618 0.5431 0.057 Uiso calc R 1 . . H
C33 0.86818(12) 0.1972(3) 0.73754(14) 0.0346(6) Uani d . 1 . . C
H33A 0.8296 0.1462 0.7239 0.042 Uiso calc R 1 . . H
H33B 0.878 0.2247 0.6957 0.042 Uiso calc R 1 . . H
N33 0.92140(11) -0.0423(4) 0.75094(15) 0.0459(6) Uani d . 1 . . N
C43 0.82392(11) 0.4803(3) 0.73210(13) 0.0316(6) Uani d . 1 . . C
H43A 0.8389 0.5142 0.6946 0.038 Uiso calc R 1 . . H
H43B 0.7876 0.4204 0.7113 0.038 Uiso calc R 1 . . H
C22 1.11408(12) 0.5955(4) 0.95643(13) 0.0356(6) Uani d . 1 . . C
H22 1.1188 0.6481 0.9146 0.043 Uiso calc R 1 . . H
C5 0.82999(11) 0.6628(3) 0.47530(13) 0.0319(6) Uani d . 1 . . C
H5 0.868 0.7103 0.4766 0.038 Uiso calc R 1 . . H
N22 1.15505(14) 0.3468(4) 0.91575(13) 0.0531(7) Uani d . 1 . . N
N32 1.17922(12) 0.2187(5) 0.92676(14) 0.0578(8) Uani d . 1 . . N
N2 0.90824(14) 0.0881(3) 0.57360(13) 0.0473(7) Uani d . 1 . . N
C3 0.87373(13) 0.1891(4) 0.50872(14) 0.0370(6) Uani d . 1 . . C
H3A 0.8919 0.1751 0.4723 0.044 Uiso calc R 1 . . H
H3B 0.834 0.1469 0.4917 0.044 Uiso calc R 1 . . H
C71 1.08958(15) 1.0554(4) 0.65219(16) 0.0480(8) Uani d . 1 . . C
H71A 1.0647 1.1448 0.6279 0.072 Uiso calc R 1 . . H
H71B 1.0891 0.9649 0.6205 0.072 Uiso calc R 1 . . H
H71C 1.1288 1.0967 0.6713 0.072 Uiso calc R 1 . . H
C63 0.77265(14) 0.6005(5) 0.81405(16) 0.0487(8) Uani d . 1 . . C
H63A 0.7648 0.7034 0.8345 0.073 Uiso calc R 1 . . H
H63B 0.7933 0.5242 0.8501 0.073 Uiso calc R 1 . . H
H63C 0.7364 0.5502 0.7872 0.073 Uiso calc R 1 . . H
N43 0.93402(14) -0.1639(4) 0.72698(19) 0.0658(9) Uani d . 1 . . N
N31 1.22629(11) 0.6502(4) 0.83772(17) 0.0518(7) Uani d . 1 . . N
C42 1.12641(14) 0.7288(4) 1.01360(15) 0.0440(7) Uani d . 1 . . C
H42A 1.1313 0.6717 1.0574 0.053 Uiso calc R 1 . . H
H42B 1.1634 0.7822 1.0164 0.053 Uiso calc R 1 . . H
C61 1.06429(15) 1.1373(4) 0.75922(16) 0.0461(8) Uani d . 1 . . C
H61A 1.0407 1.2262 0.7326 0.069 Uiso calc R 1 . . H
H61B 1.103 1.1788 0.7818 0.069 Uiso calc R 1 . . H
H61C 1.0472 1.098 0.7935 0.069 Uiso calc R 1 . . H
C32 1.15806(13) 0.4541(4) 0.97808(15) 0.0449(7) Uani d . 1 . . C
H32A 1.1971 0.5003 0.9971 0.054 Uiso calc R 1 . . H
H32B 1.1495 0.3862 1.0137 0.054 Uiso calc R 1 . . H
C73 0.77896(14) 0.7676(4) 0.71150(17) 0.0453(8) Uani d . 1 . . C
H73A 0.7705 0.8668 0.7339 0.068 Uiso calc R 1 . . H
H73B 0.7431 0.72 0.6823 0.068 Uiso calc R 1 . . H
H73C 0.8036 0.7969 0.6837 0.068 Uiso calc R 1 . . H
C52 1.08105(17) 0.8664(4) 1.00621(17) 0.0548(9) Uani d . 1 . . C
H52 1.0468 0.8157 1.015 0.066 Uiso calc R 1 . . H
N42 1.20105(16) 0.0862(5) 0.93030(18) 0.0794(11) Uani d . 1 . . N
N4 0.96361(18) -0.1333(5) 0.55828(19) 0.0867(12) Uani d . 1 . . N
C7 0.78316(13) 0.7401(4) 0.41299(16) 0.0475(8) Uani d . 1 . . C
H7A 0.7815 0.8597 0.4194 0.071 Uiso calc R 1 . . H
H7B 0.7458 0.6913 0.4094 0.071 Uiso calc R 1 . . H
H7C 0.7929 0.7177 0.3712 0.071 Uiso calc R 1 . . H
C62 1.06080(19) 0.9483(5) 0.93493(19) 0.0680(11) Uani d . 1 . . C
H62A 1.0321 1.033 0.9343 0.102 Uiso calc R 1 . . H
H62B 1.0439 0.8643 0.9005 0.102 Uiso calc R 1 . . H
H62C 1.0936 0.9992 0.925 0.102 Uiso calc R 1 . . H
C72 1.1056(3) 1.0000(6) 1.0624(2) 0.0927(15) Uani d . 1 . . C
H72A 1.0771 1.0873 1.0583 0.139 Uiso calc R 1 . . H
H72B 1.1405 1.0475 1.0566 0.139 Uiso calc R 1 . . H
H72C 1.1145 0.9487 1.1074 0.139 Uiso calc R 1 . . H
N3 0.93357(14) -0.0144(5) 0.56273(15) 0.0600(8) Uani d . 1 . . N
N41 1.24793(15) 0.6881(5) 0.89497(18) 0.0839(11) Uani d . 1 . . N
H11N 1.0281(11) 0.602(3) 0.7161(13) 0.022(7) Uiso d . 1 . . H
H1N 0.9496(12) 0.459(4) 0.5192(14) 0.028(7) Uiso d . 1 . . H
H13N 0.9407(11) 0.456(3) 0.7725(13) 0.019(6) Uiso d . 1 . . H
H12N 1.0426(11) 0.494(3) 0.9707(14) 0.024(7) Uiso d . 1 . . H

loop_
_atom_site_aniso_label
_atom_site_aniso_U_11
_atom_site_aniso_U_22
_atom_site_aniso_U_33
_atom_site_aniso_U_12
_atom_site_aniso_U_13
_atom_site_aniso_U_23
O13 0.0394(11) 0.0418(11) 0.0225(9) -0.0107(9) 0.0118(8) -0.0018(8)
O1 0.0320(10) 0.0361(10) 0.0200(8) -0.0061(8) 0.0100(7) -0.0021(8)
O12 0.0367(10) 0.0467(11) 0.0199(9) -0.0118(9) 0.0079(7) 0.0022(8)
N11 0.0258(11) 0.0297(12) 0.0191(10) -0.0048(9) 0.0097(9) -0.0034(9)
N1 0.0235(11) 0.0307(12) 0.0187(10) -0.0019(9) 0.0073(9) 0.0004(9)
O11 0.0273(9) 0.0453(11) 0.0229(9) -0.0045(8) 0.0092(7) -0.0085(8)
N12 0.0342(13) 0.0410(14) 0.0196(11) -0.0125(10) 0.0076(9) 0.0004(10)
N13 0.0286(12) 0.0372(13) 0.0190(11) -0.0074(10) 0.0081(9) 0.0017(9)
C2 0.0239(13) 0.0321(14) 0.0236(12) -0.0040(11) 0.0073(10) -0.0007(11)
C1 0.0265(13) 0.0199(12) 0.0211(12) 0.0004(10) 0.0078(10) -0.0008(10)
C13 0.0328(14) 0.0260(13) 0.0216(12) -0.0023(11) 0.0096(10) 0.0002(10)
N21 0.0296(12) 0.0419(14) 0.0408(14) 0.0046(11) 0.0114(11) -0.0046(11)
C11 0.0245(12) 0.0224(12) 0.0197(12) 0.0029(10) 0.0053(9) 0.0021(10)
C4 0.0233(13) 0.0412(15) 0.0229(12) -0.0032(12) 0.0056(10) -0.0024(11)
C23 0.0312(14) 0.0351(15) 0.0218(12) -0.0074(12) 0.0081(11) 0.0005(11)
C12 0.0364(15) 0.0246(13) 0.0214(13) -0.0038(11) 0.0086(11) -0.0018(10)
N23 0.0645(18) 0.0473(17) 0.0329(14) 0.0023(15) 0.0090(12) 0.0051(13)
C41 0.0321(14) 0.0267(13) 0.0232(12) -0.0068(11) 0.0074(10) -0.0006(10)
C51 0.0323(14) 0.0301(14) 0.0305(14) -0.0008(12) 0.0085(11) 0.0030(11)
C53 0.0329(14) 0.0402(16) 0.0329(14) -0.0077(13) 0.0136(12) -0.0089(12)
C21 0.0272(13) 0.0305(14) 0.0240(12) -0.0051(11) 0.0070(10) -0.0009(11)
C31 0.0318(14) 0.0314(14) 0.0308(14) -0.0010(12) 0.0059(11) -0.0044(12)
C6 0.0358(15) 0.0397(16) 0.0386(16) 0.0070(13) 0.0108(12) -0.0021(13)
C33 0.0365(15) 0.0323(15) 0.0313(14) -0.0062(13) 0.0049(12) -0.0001(12)
N33 0.0388(15) 0.0407(17) 0.0637(18) 0.0060(13) 0.0237(13) 0.0199(15)
C43 0.0288(14) 0.0378(15) 0.0264(13) -0.0067(12) 0.0059(11) -0.0032(12)
C22 0.0355(15) 0.0447(17) 0.0238(13) -0.0106(13) 0.0046(11) -0.0016(12)
C5 0.0263(14) 0.0371(15) 0.0305(14) 0.0024(12) 0.0061(11) 0.0065(11)
N22 0.071(2) 0.0502(17) 0.0302(14) 0.0069(16) 0.0035(13) 0.0018(13)
N32 0.0382(16) 0.096(3) 0.0390(16) 0.0067(18) 0.0122(12) -0.0010(17)
N2 0.078(2) 0.0301(15) 0.0348(14) -0.0128(15) 0.0192(14) -0.0107(11)
C3 0.0430(16) 0.0312(15) 0.0330(15) -0.0052(13) 0.0060(13) -0.0034(12)
C71 0.059(2) 0.0445(18) 0.0446(17) 0.0056(16) 0.0218(15) 0.0182(15)
C63 0.0443(18) 0.061(2) 0.0463(18) -0.0041(16) 0.0214(14) -0.0073(16)
N43 0.059(2) 0.0431(17) 0.102(3) 0.0081(15) 0.0354(19) 0.0031(17)
N31 0.0378(15) 0.0484(17) 0.060(2) -0.0007(13) 0.0009(14) 0.0048(14)
C42 0.0489(18) 0.0517(19) 0.0292(15) -0.0180(16) 0.0086(13) -0.0062(13)
C61 0.064(2) 0.0293(15) 0.0443(17) 0.0047(15) 0.0149(16) 0.0013(13)
C32 0.0380(16) 0.058(2) 0.0332(15) -0.0017(16) 0.0036(12) -0.0008(15)
C73 0.0458(18) 0.0385(17) 0.054(2) 0.0056(14) 0.0181(15) 0.0002(14)
C52 0.074(2) 0.048(2) 0.0439(19) -0.0026(19) 0.0201(17) -0.0032(16)
N42 0.071(2) 0.101(3) 0.069(2) 0.040(2) 0.0269(18) 0.008(2)
N4 0.089(3) 0.068(2) 0.081(3) 0.025(2) -0.008(2) -0.010(2)
C7 0.0405(17) 0.058(2) 0.0385(17) 0.0130(16) 0.0034(13) 0.0098(15)
C62 0.091(3) 0.047(2) 0.063(2) 0.000(2) 0.018(2) 0.0016(19)
C72 0.147(5) 0.066(3) 0.061(3) 0.004(3) 0.025(3) -0.019(2)
N3 0.0560(19) 0.057(2) 0.0481(17) -0.0150(18) -0.0115(14) 0.0091(16)
N41 0.076(2) 0.098(3) 0.055(2) -0.028(2) -0.0134(17) -0.009(2)

loop_
_atom_type_symbol
_atom_type_description
_atom_type_scat_dispersion_real
_atom_type_scat_dispersion_imag
_atom_type_scat_source
C C 0.0033 0.0016 'International Tables Vol C Tables 4.2.6.8 and 6.1.1.4'
H H 0 0 'International Tables Vol C Tables 4.2.6.8 and 6.1.1.4'
N N 0.0061 0.0033 'International Tables Vol C Tables 4.2.6.8 and 6.1.1.4'
O O 0.0106 0.006 'International Tables Vol C Tables 4.2.6.8 and 6.1.1.4'

loop_
_geom_angle_atom_site_label_1
_geom_angle_atom_site_label_2
_geom_angle_atom_site_label_3
_geom_angle
_geom_angle_publ_flag
C11 N11 C21 124.0(2) no
C11 N11 H11N 116.4(18) no
C21 N11 H11N 119.0(18) no
C1 N1 C2 122.8(2) no
C1 N1 H1N 117.2(18) no
C2 N1 H1N 120.0(18) no
C12 N12 C22 122.7(2) no
C12 N12 H12N 118.5(18) no
C22 N12 H12N 118.8(18) no
C13 N13 C23 125.3(2) no
C13 N13 H13N 117.3(18) no
C23 N13 H13N 117.4(18) no
N1 C2 C3 110.2(2) no
N1 C2 C4 112.2(2) no
C3 C2 C4 109.8(2) no
N1 C2 H2 108.2 no
C3 C2 H2 108.2 no
C4 C2 H2 108.2 no
O1 C1 N1 125.2(2) no
O1 C1 C11 120.8(2) no
N1 C1 C11 113.98(19) no
O13 C13 N13 126.3(2) no
O13 C13 C12 121.4(2) no
N13 C13 C12 112.3(2) no
N31 N21 C31 113.6(2) no
O11 C11 N11 125.0(2) no
O11 C11 C1 121.9(2) no
N11 C11 C1 113.1(2) no
C2 C4 C5 115.4(2) no
C2 C4 H4A 108.4 no
C5 C4 H4A 108.4 no
C2 C4 H4B 108.4 no
C5 C4 H4B 108.4 no
H4A C4 H4B 107.5 no
N13 C23 C33 110.0(2) no
N13 C23 C43 110.8(2) no
C33 C23 C43 108.2(2) no
N13 C23 H23 109.3 no
C33 C23 H23 109.3 no
C43 C23 H23 109.3 no
O12 C12 N12 125.3(2) no
O12 C12 C13 120.3(2) no
N12 C12 C13 114.4(2) no
N33 N23 C33 115.2(3) no
C51 C41 C21 115.5(2) no
C51 C41 H41A 108.4 no
C21 C41 H41A 108.4 no
C51 C41 H41B 108.4 no
C21 C41 H41B 108.4 no
H41A C41 H41B 107.5 no
C41 C51 C71 112.7(2) no
C41 C51 C61 110.4(2) no
C71 C51 C61 110.0(2) no
C41 C51 H51 107.8 no
C71 C51 H51 107.8 no
C61 C51 H51 107.8 no
C43 C53 C73 110.4(2) no
C43 C53 C63 111.9(2) no
C73 C53 C63 109.5(2) no
C43 C53 H53 108.3 no
C73 C53 H53 108.3 no
C63 C53 H53 108.3 no
N11 C21 C41 110.3(2) no
N11 C21 C31 107.7(2) no
C41 C21 C31 113.0(2) no
N11 C21 H21 108.5 no
C41 C21 H21 108.5 no
C31 C21 H21 108.5 no
N21 C31 C21 111.7(2) no
N21 C31 H31A 109.3 no
C21 C31 H31A 109.3 no
N21 C31 H31B 109.3 no
C21 C31 H31B 109.3 no
H31A C31 H31B 107.9 no
C5 C6 H6A 109.5 no
C5 C6 H6B 109.5 no
H6A C6 H6B 109.5 no
C5 C6 H6C 109.5 no
H6A C6 H6C 109.5 no
H6B C6 H6C 109.5 no
N23 C33 C23 110.0(2) no
N23 C33 H33A 109.7 no
C23 C33 H33A 109.7 no
N23 C33 H33B 109.7 no
C23 C33 H33B 109.7 no
H33A C33 H33B 108.2 no
N43 N33 N23 173.7(4) no
C53 C43 C23 116.6(2) no
C53 C43 H43A 108.1 no
C23 C43 H43A 108.1 no
C53 C43 H43B 108.1 no
C23 C43 H43B 108.1 no
H43A C43 H43B 107.3 no
N12 C22 C32 110.2(2) no
N12 C22 C42 112.4(2) no
C32 C22 C42 109.8(2) no
N12 C22 H22 108.1 no
C32 C22 H22 108.1 no
C42 C22 H22 108.1 no
C6 C5 C4 112.4(2) no
C6 C5 C7 110.5(2) no
C4 C5 C7 109.7(2) no
C6 C5 H5 108 no
C4 C5 H5 108 no
C7 C5 H5 108 no
N32 N22 C32 116.3(3) no
N22 N32 N42 172.7(4) no
N3 N2 C3 114.1(3) no
C2 C3 N2 109.9(2) no
C2 C3 H3A 109.7 no
N2 C3 H3A 109.7 no
C2 C3 H3B 109.7 no
N2 C3 H3B 109.7 no
H3A C3 H3B 108.2 no
C51 C71 H71A 109.5 no
C51 C71 H71B 109.5 no
H71A C71 H71B 109.5 no
C51 C71 H71C 109.5 no
H71A C71 H71C 109.5 no
H71B C71 H71C 109.5 no
C53 C63 H63A 109.5 no
C53 C63 H63B 109.5 no
H63A C63 H63B 109.5 no
C53 C63 H63C 109.5 no
H63A C63 H63C 109.5 no
H63B C63 H63C 109.5 no
N41 N31 N21 172.7(4) no
C52 C42 C22 117.2(3) no
C52 C42 H42A 108 no
C22 C42 H42A 108 no
C52 C42 H42B 108 no
C22 C42 H42B 108 no
H42A C42 H42B 107.2 no
C51 C61 H61A 109.5 no
C51 C61 H61B 109.5 no
H61A C61 H61B 109.5 no
C51 C61 H61C 109.5 no
H61A C61 H61C 109.5 no
H61B C61 H61C 109.5 no
N22 C32 C22 109.1(2) no
N22 C32 H32A 109.9 no
C22 C32 H32A 109.9 no
N22 C32 H32B 109.9 no
C22 C32 H32B 109.9 no
H32A C32 H32B 108.3 no
C53 C73 H73A 109.5 no
C53 C73 H73B 109.5 no
H73A C73 H73B 109.5 no
C53 C73 H73C 109.5 no
H73A C73 H73C 109.5 no
H73B C73 H73C 109.5 no
C62 C52 C42 114.4(3) no
C62 C52 C72 110.2(3) no
C42 C52 C72 108.8(3) no
C62 C52 H52 107.7 no
C42 C52 H52 107.7 no
C72 C52 H52 107.7 no
C5 C7 H7A 109.5 no
C5 C7 H7B 109.5 no
H7A C7 H7B 109.5 no
C5 C7 H7C 109.5 no
H7A C7 H7C 109.5 no
H7B C7 H7C 109.5 no
C52 C62 H62A 109.5 no
C52 C62 H62B 109.5 no
H62A C62 H62B 109.5 no
C52 C62 H62C 109.5 no
H62A C62 H62C 109.5 no
H62B C62 H62C 109.5 no
C52 C72 H72A 109.5 no
C52 C72 H72B 109.5 no
H72A C72 H72B 109.5 no
C52 C72 H72C 109.5 no
H72A C72 H72C 109.5 no
H72B C72 H72C 109.5 no
N2 N3 N4 172.8(4) no

loop_
_geom_bond_atom_site_label_1
_geom_bond_atom_site_label_2
_geom_bond_site_symmetry_2
_geom_bond_distance
_geom_bond_publ_flag
O13 C13 . 1.228(3) no
O1 C1 . 1.227(3) no
O12 C12 . 1.231(3) no
N11 C11 . 1.328(3) no
N11 C21 . 1.458(3) no
N11 H11N . 0.84(3) no
N1 C1 . 1.327(3) no
N1 C2 . 1.456(3) no
N1 H1N . 0.84(3) no
O11 C11 . 1.231(3) no
N12 C12 . 1.320(3) no
N12 C22 . 1.464(3) no
N12 H12N . 0.82(3) no
N13 C13 . 1.325(3) no
N13 C23 . 1.453(3) no
N13 H13N . 0.81(3) no
C2 C3 . 1.525(4) no
C2 C4 . 1.528(3) no
C2 H2 . 0.98 no
C1 C11 . 1.537(3) no
C13 C12 . 1.541(4) no
N21 N31 . 1.183(4) no
N21 C31 . 1.519(4) no
C4 C5 . 1.534(4) no
C4 H4A . 0.97 no
C4 H4B . 0.97 no
C23 C33 . 1.523(4) no
C23 C43 . 1.532(4) no
C23 H23 . 0.98 no
N23 N33 . 1.165(4) no
N23 C33 . 1.503(4) no
C41 C51 . 1.520(4) no
C41 C21 . 1.527(4) no
C41 H41A . 0.97 no
C41 H41B . 0.97 no
C51 C71 . 1.525(4) no
C51 C61 . 1.533(4) no
C51 H51 . 0.98 no
C53 C43 . 1.520(4) no
C53 C73 . 1.528(4) no
C53 C63 . 1.538(4) no
C53 H53 . 0.98 no
C21 C31 . 1.527(4) no
C21 H21 . 0.98 no
C31 H31A . 0.97 no
C31 H31B . 0.97 no
C6 C5 . 1.519(4) no
C6 H6A . 0.96 no
C6 H6B . 0.96 no
C6 H6C . 0.96 no
C33 H33A . 0.97 no
C33 H33B . 0.97 no
N33 N43 . 1.161(4) no
C43 H43A . 0.97 no
C43 H43B . 0.97 no
C22 C32 . 1.511(4) no
C22 C42 . 1.528(4) no
C22 H22 . 0.98 no
C5 C7 . 1.537(4) no
C5 H5 . 0.98 no
N22 N32 . 1.158(4) no
N22 C32 . 1.504(4) no
N32 N42 . 1.168(5) no
N2 N3 . 1.078(4) no
N2 C3 . 1.544(4) no
C3 H3A . 0.97 no
C3 H3B . 0.97 no
C71 H71A . 0.96 no
C71 H71B . 0.96 no
C71 H71C . 0.96 no
C63 H63A . 0.96 no
C63 H63B . 0.96 no
C63 H63C . 0.96 no
N31 N41 . 1.154(4) no
C42 C52 . 1.517(5) no
C42 H42A . 0.97 no
C42 H42B . 0.97 no
C61 H61A . 0.96 no
C61 H61B . 0.96 no
C61 H61C . 0.96 no
C32 H32A . 0.97 no
C32 H32B . 0.97 no
C73 H73A . 0.96 no
C73 H73B . 0.96 no
C73 H73C . 0.96 no
C52 C62 . 1.519(5) no
C52 C72 . 1.533(5) no
C52 H52 . 0.98 no
N4 N3 . 1.208(5) no
C7 H7A . 0.96 no
C7 H7B . 0.96 no
C7 H7C . 0.96 no
C62 H62A . 0.96 no
C62 H62B . 0.96 no
C62 H62C . 0.96 no
C72 H72A . 0.96 no
C72 H72B . 0.96 no
C72 H72C . 0.96 no

loop_
_geom_hbond_atom_site_label_D
_geom_hbond_atom_site_label_H
_geom_hbond_atom_site_label_A
_geom_hbond_site_symmetry_A
_geom_hbond_distance_DH
_geom_hbond_distance_HA
_geom_hbond_distance_DA
_geom_hbond_angle_DHA
_geom_hbond_publ_flag
N11 H11N O12 . 0.84(3) 2.15(3) 2.893(3) 147(2) yes
N1 H1N O11 2_756 0.84(3) 2.11(3) 2.879(3) 153(2) yes
N13 H13N O1 . 0.81(3) 2.21(3) 2.948(3) 152(2) yes
N13 H13N O12 . 0.81(3) 2.28(3) 2.673(3) 110(2) yes
N12 H12N O13 2_757 0.82(3) 2.23(3) 2.978(3) 152(2) yes
N1 H1N O11 . 0.84(3) 2.38(3) 2.748(3) 108(2) yes
N12 H12N O13 . 0.82(3) 2.38(3) 2.734(4) 107(2) yes
N11 H11N O1 . 0.84(3) 2.31(3) 2.708(3) 109(2) yes

loop_
_geom_torsion_atom_site_label_1
_geom_torsion_atom_site_label_2
_geom_torsion_atom_site_label_3
_geom_torsion_atom_site_label_4
_geom_torsion
_geom_torsion_publ_flag
C1 N1 C2 C4 132.2(2) no
C2 N1 C1 O1 -1.7(4) no
C23 N13 C13 O13 -4.1(4) no
C21 N11 C11 O11 0.3(4) no
O1 C1 C11 O11 165.2(2) no
N1 C1 C11 O11 -15.3(3) no
O1 C1 C11 N11 -15.0(3) no
N1 C1 C11 N11 164.5(2) no
C3 C2 C4 C5 -177.1(2) no
C13 N13 C23 C43 123.2(3) no
C22 N12 C12 O12 0.2(4) no
O13 C13 C12 O12 -172.2(2) no
N13 C13 C12 O12 6.9(3) no
O13 C13 C12 N12 7.2(4) no
N13 C13 C12 N12 -173.7(2) no
C21 C41 C51 C71 -63.6(3) no
C21 C41 C51 C61 172.9(2) no
C11 N11 C21 C41 140.3(2) no
C51 C41 C21 C31 175.2(2) no
N31 N21 C31 C21 106.0(3) no
C41 C21 C31 N21 -59.8(3) no
N33 N23 C33 C23 -170.5(3) no
C43 C23 C33 N23 178.0(2) no
C73 C53 C43 C23 165.7(2) no
C63 C53 C43 C23 -72.0(3) no
C33 C23 C43 C53 171.6(2) no
C12 N12 C22 C42 128.4(3) no
C2 C4 C5 C6 -50.6(3) no
C2 C4 C5 C7 -173.9(2) no
C4 C2 C3 N2 -173.0(2) no
N3 N2 C3 C2 -143.6(3) no
C32 C22 C42 C52 -170.5(3) no
N32 N22 C32 C22 -167.6(3) no
C42 C22 C32 N22 -166.3(2) no
C22 C42 C52 C62 -48.0(4) no
C22 C42 C52 C72 -171.8(3) no
C2 N1 C1 C11 178.8(2) yes
C1 N1 C2 C3 -105.1(3) yes
N1 C2 C3 N2 62.8(3) yes
N1 C2 C4 C5 -54.1(3) yes
C21 N11 C11 C1 -179.6(2) yes
C11 N11 C21 C31 -95.9(3) yes
N11 C21 C31 N21 178.0(2) yes
C51 C41 C21 N11 -64.1(3) yes
C23 N13 C13 C12 176.9(2) yes
C12 N12 C22 C32 -108.8(3) yes
N12 C22 C32 N22 69.4(3) yes
N12 C22 C42 C52 -47.4(4) yes
C22 N12 C12 C13 -179.2(2) yes
C13 N13 C23 C33 -117.3(3) yes
N13 C23 C33 N23 56.8(3) yes
N13 C23 C43 C53 -67.8(3) yes

loop_
_cod_related_entry_id
_cod_related_entry_database
_cod_related_entry_code
1 ChemSpider 21107481
